data_7228645
loop_
_publ_author_name
'Kumar, Robin'
'Thirupathi, Natesan'

_publ_section_title
;
 Syntheses, characterisation, and catalytic role of (\h5-C5Me5)Rh(iii)
 guanidinato complexes in transfer hydrogenation (TH) and
 TH--etherification
;
_journal_issue 54
_journal_name_full 'RSC Adv.'
_journal_page_first 33890
_journal_paper_doi 10.1039/C7RA04152G
_journal_volume 7
_journal_year 2017
_chemical_formula_moiety 'C32 H28 Cl F9 N3 Rh'
_chemical_formula_sum 'C32 H28 Cl F9 N3 Rh'
_chemical_formula_weight 763.93
_chemical_name_systematic
; 
 ? 
;
_space_group_IT_number 9
_symmetry_cell_setting monoclinic
_symmetry_space_group_name_Hall 'C -2yc'
_symmetry_space_group_name_H-M 'C 1 c 1'
_atom_sites_solution_hydrogens geom
_atom_sites_solution_primary direct
_atom_sites_solution_secondary difmap
_audit_block_doi 10.5517/ccdc.csd.cc1nn1n0
_audit_creation_method SHELXL-97
_audit_update_record
;
2017-03-17 deposited with the CCDC.
2017-06-15 downloaded from the CCDC.
;
_cell_angle_alpha 90.00
_cell_angle_beta 98.241(4)
_cell_angle_gamma 90.00
_cell_formula_units_Z 4
_cell_length_a 8.2050(3)
_cell_length_b 26.4106(9)
_cell_length_c 15.1370(6)
_cell_measurement_reflns_used 7809
_cell_measurement_temperature 298(2)
_cell_measurement_theta_max 28.2030
_cell_measurement_theta_min 3.5380
_cell_volume 3246.3(2)
_computing_cell_refinement 'CrysAlisPro, Oxford Diffraction Ltd.'
_computing_data_collection 'CrysAlisPro, Oxford Diffraction Ltd.'
_computing_data_reduction 'CrysAlisPro, Oxford Diffraction Ltd.'
_computing_molecular_graphics Olex2
_computing_publication_material 'WINGX V1.80.01'
_computing_structure_refinement 'SHELXL-97 (Sheldrick, 1997)'
_computing_structure_solution 'SHELXS-97 (Sheldrick, 1990)'
_diffrn_ambient_temperature 298(2)
_diffrn_detector_area_resol_mean 0.3703
_diffrn_measured_fraction_theta_full 0.998
_diffrn_measured_fraction_theta_max 0.998
_diffrn_measurement_device_type 'Sapphire-3 CCD detector'
_diffrn_measurement_method 'omega scan'
_diffrn_radiation_monochromator graphite
_diffrn_radiation_source 'fine-focus sealed tube'
_diffrn_radiation_type MoK\a
_diffrn_radiation_wavelength 0.71073
_diffrn_reflns_av_R_equivalents 0.0275
_diffrn_reflns_av_sigmaI/netI 0.0305
_diffrn_reflns_limit_h_max 10
_diffrn_reflns_limit_h_min -10
_diffrn_reflns_limit_k_max 32
_diffrn_reflns_limit_k_min -32
_diffrn_reflns_limit_l_max 18
_diffrn_reflns_limit_l_min -18
_diffrn_reflns_number 22121
_diffrn_reflns_theta_full 26.37
_diffrn_reflns_theta_max 26.37
_diffrn_reflns_theta_min 3.12
_exptl_absorpt_coefficient_mu 0.687
_exptl_absorpt_correction_T_max 0.9864
_exptl_absorpt_correction_T_min 0.9665
_exptl_absorpt_correction_type multi-scan
_exptl_crystal_colour Orange
_exptl_crystal_density_diffrn 1.563
_exptl_crystal_density_method 'not measured'
_exptl_crystal_description Rectangular
_exptl_crystal_F_000 1536
_exptl_crystal_size_max 0.05
_exptl_crystal_size_mid 0.02
_exptl_crystal_size_min 0.02
_refine_diff_density_max 0.687
_refine_diff_density_min -0.380
_refine_diff_density_rms 0.060
_refine_ls_abs_structure_details 'Flack H D (1983), Acta Cryst. A39, 876-881'
_refine_ls_abs_structure_Flack -0.03(3)
_refine_ls_extinction_method none
_refine_ls_goodness_of_fit_ref 1.028
_refine_ls_hydrogen_treatment mixed
_refine_ls_matrix_type full
_refine_ls_number_parameters 415
_refine_ls_number_reflns 6608
_refine_ls_number_restraints 2
_refine_ls_restrained_S_all 1.028
_refine_ls_R_factor_all 0.0383
_refine_ls_R_factor_gt 0.0352
_refine_ls_shift/su_max 0.007
_refine_ls_shift/su_mean 0.000
_refine_ls_structure_factor_coef Fsqd
_refine_ls_weighting_details 'calc w=1/[\s^2^(Fo^2^)+(0.0644P)^2^+0.5097P] where P=(Fo^2^+2Fc^2^)/3'
_refine_ls_weighting_scheme calc
_refine_ls_wR_factor_gt 0.0934
_refine_ls_wR_factor_ref 0.0957
_reflns_number_gt 6157
_reflns_number_total 6608
_reflns_threshold_expression >2sigma(I)
_cod_data_source_file c7ra04152g2.cif
_cod_data_source_block 1e
_cod_depositor_comments
;
The following automatic conversions were performed:

'_symmetry_cell_setting' value 'Monoclinic' changed to 'monoclinic'
according to
/home/data/users/saulius/crontab/automatic-downloads/rss-feeds/RSC/lib/dictionaries/cif_core.dic
dictionary named 'cif_core.dic' version 2.4.2 from 2011-04-26.

Automatic conversion script
Id: cif_fix_values 4973 2017-02-22 13:04:09Z antanas 
;
_cod_original_sg_symbol_H-M C1c1
_cod_database_code 7228645

loop_
_symmetry_equiv_pos_as_xyz
'x, y, z'
'x, -y, z+1/2'
'x+1/2, y+1/2, z'
'x+1/2, -y+1/2, z+1/2'

loop_
_atom_site_label
_atom_site_type_symbol
_atom_site_fract_x
_atom_site_fract_y
_atom_site_fract_z
_atom_site_U_iso_or_equiv
_atom_site_adp_type
_atom_site_occupancy
_atom_site_symmetry_multiplicity
_atom_site_calc_flag
_atom_site_refinement_flags
Rh1 Rh 0.46090(3) 1.038064(8) -0.12426(2) 0.03481(9) Uani 1 1 d .
Cl1 Cl 0.70882(15) 1.03177(4) -0.19543(8) 0.0499(2) Uani 1 1 d .
N1 N 0.5310(5) 0.96843(11) -0.0605(2) 0.0402(7) Uani 1 1 d .
N2 N 0.6052(5) 1.03998(11) 0.0024(3) 0.0379(9) Uani 1 1 d .
N3 N 0.7413(5) 0.96602(12) 0.0706(2) 0.0462(8) Uani 1 1 d .
H3 H 0.7571 0.9795 0.1228 0.055 Uiso 1 1 calc R
F1 F 0.3653(10) 0.7430(2) -0.1867(9) 0.283(8) Uani 1 1 d .
F2 F 0.5752(18) 0.7511(2) -0.2197(9) 0.313(8) Uani 1 1 d .
F3 F 0.5477(13) 0.73133(19) -0.0999(5) 0.209(4) Uani 1 1 d .
F4 F 1.1264(9) 1.1746(2) 0.2382(7) 0.253(5) Uani 1 1 d .
F5 F 0.9421(11) 1.2186(3) 0.2374(6) 0.203(4) Uani 1 1 d .
F6 F 1.0561(9) 1.2273(3) 0.1352(4) 0.187(3) Uani 1 1 d .
F7 F 1.2168(6) 0.77800(18) 0.0791(4) 0.146(2) Uani 1 1 d .
F8 F 1.1027(9) 0.7729(2) -0.0523(3) 0.161(3) Uani 1 1 d .
F9 F 0.9867(8) 0.74471(16) 0.0535(5) 0.151(2) Uani 1 1 d .
C1 C 0.6272(5) 0.98980(14) 0.0062(2) 0.0372(7) Uani 1 1 d .
C2 C 0.5149(5) 0.91698(14) -0.0837(3) 0.0375(8) Uani 1 1 d .
C3 C 0.5077(6) 0.90419(15) -0.1723(3) 0.0471(9) Uani 1 1 d .
H3A H 0.5062 0.9295 -0.2152 0.057 Uiso 1 1 calc R
C4 C 0.5025(6) 0.85320(18) -0.1982(3) 0.0530(10) Uani 1 1 d .
H4 H 0.4997 0.8447 -0.2580 0.064 Uiso 1 1 calc R
C5 C 0.5018(6) 0.81597(15) -0.1354(3) 0.0547(12) Uani 1 1 d .
C6 C 0.5009(6) 0.82896(17) -0.0469(3) 0.0577(11) Uani 1 1 d .
H6 H 0.4977 0.8036 -0.0046 0.069 Uiso 1 1 calc R
C7 C 0.5046(6) 0.87879(16) -0.0207(3) 0.0516(10) Uani 1 1 d .
H7 H 0.5004 0.8871 0.0386 0.062 Uiso 1 1 calc R
C8 C 0.5004(8) 0.76141(19) -0.1632(5) 0.0761(16) Uani 1 1 d .
C9 C 0.7079(5) 1.07685(13) 0.0485(2) 0.0361(7) Uani 1 1 d .
C10 C 0.7633(5) 1.11662(15) 0.0021(3) 0.0482(9) Uani 1 1 d .
H10 H 0.7346 1.1180 -0.0595 0.058 Uiso 1 1 calc R
C11 C 0.8600(6) 1.15431(17) 0.0448(3) 0.0552(11) Uani 1 1 d .
H11 H 0.8960 1.1810 0.0125 0.066 Uiso 1 1 calc R
C12 C 0.9028(6) 1.15196(17) 0.1359(4) 0.0554(13) Uani 1 1 d .
C13 C 0.8448(7) 1.11418(18) 0.1841(3) 0.0604(12) Uani 1 1 d .
H13 H 0.8705 1.1138 0.2460 0.072 Uiso 1 1 calc R
C14 C 0.7474(6) 1.07625(15) 0.1406(3) 0.0465(9) Uani 1 1 d .
H14 H 0.7085 1.0503 0.1735 0.056 Uiso 1 1 calc R
C15 C 1.0145(8) 1.1913(2) 0.1830(5) 0.0813(18) Uani 1 1 d .
C16 C 0.8320(5) 0.92250(15) 0.0581(3) 0.0428(9) Uani 1 1 d .
C17 C 0.8813(5) 0.91027(16) -0.0229(3) 0.0471(9) Uani 1 1 d .
H17 H 0.8609 0.9327 -0.0707 0.056 Uiso 1 1 calc R
C18 C 0.9600(5) 0.86523(18) -0.0332(3) 0.0518(10) Uani 1 1 d .
H18 H 0.9891 0.8567 -0.0885 0.062 Uiso 1 1 calc R
C19 C 0.9965(6) 0.83234(17) 0.0387(3) 0.0534(10) Uani 1 1 d .
C20 C 0.9570(7) 0.8459(2) 0.1201(4) 0.0604(14) Uani 1 1 d .
H20 H 0.9856 0.8247 0.1689 0.072 Uiso 1 1 calc R
C21 C 0.8750(6) 0.89081(16) 0.1311(3) 0.0533(11) Uani 1 1 d .
H21 H 0.8489 0.8997 0.1868 0.064 Uiso 1 1 calc R
C22 C 1.0737(9) 0.7826(2) 0.0274(4) 0.0801(18) Uani 1 1 d .
C23 C 0.2104(5) 1.05093(18) -0.1056(3) 0.0471(9) Uani 1 1 d .
C24 C 0.2119(5) 1.02667(17) -0.1903(3) 0.0504(10) Uani 1 1 d .
C25 C 0.2964(6) 1.0581(2) -0.2439(4) 0.0564(12) Uani 1 1 d .
C26 C 0.3494(6) 1.10329(18) -0.1931(3) 0.0576(12) Uani 1 1 d .
C27 C 0.2924(5) 1.09874(16) -0.1086(3) 0.0517(10) Uani 1 1 d .
C28 C 0.1231(8) 1.0309(2) -0.0316(4) 0.0790(18) Uani 1 1 d .
H28A H 0.1398 1.0537 0.0183 0.118 Uiso 1 1 calc R
H28B H 0.1664 0.9982 -0.0133 0.118 Uiso 1 1 calc R
H28C H 0.0073 1.0280 -0.0526 0.118 Uiso 1 1 calc R
C29 C 0.1330(7) 0.9780(2) -0.2171(5) 0.0813(18) Uani 1 1 d .
H29A H 0.0857 0.9641 -0.1680 0.122 Uiso 1 1 calc R
H29B H 0.2138 0.9550 -0.2339 0.122 Uiso 1 1 calc R
H29C H 0.0481 0.9832 -0.2668 0.122 Uiso 1 1 calc R
C30 C 0.3256(10) 1.0465(4) -0.3377(4) 0.107(3) Uani 1 1 d .
H30A H 0.3853 1.0739 -0.3598 0.160 Uiso 1 1 calc R
H30B H 0.2218 1.0424 -0.3752 0.160 Uiso 1 1 calc R
H30C H 0.3884 1.0158 -0.3379 0.160 Uiso 1 1 calc R
C31 C 0.4377(9) 1.1482(3) -0.2250(6) 0.111(3) Uani 1 1 d .
H31A H 0.4628 1.1416 -0.2840 0.167 Uiso 1 1 calc R
H31B H 0.5379 1.1540 -0.1852 0.167 Uiso 1 1 calc R
H31C H 0.3686 1.1775 -0.2263 0.167 Uiso 1 1 calc R
C32 C 0.3165(7) 1.1363(2) -0.0332(5) 0.0826(18) Uani 1 1 d .
H32A H 0.2659 1.1236 0.0158 0.124 Uiso 1 1 calc R
H32B H 0.2668 1.1679 -0.0531 0.124 Uiso 1 1 calc R
H32C H 0.4321 1.1412 -0.0142 0.124 Uiso 1 1 calc R

loop_
_atom_site_aniso_label
_atom_site_aniso_U_11
_atom_site_aniso_U_22
_atom_site_aniso_U_33
_atom_site_aniso_U_23
_atom_site_aniso_U_13
_atom_site_aniso_U_12
Rh1 0.03703(13) 0.02891(12) 0.03697(13) 0.00050(15) 0.00009(9) 0.00353(14)
Cl1 0.0479(6) 0.0542(6) 0.0493(6) -0.0014(5) 0.0122(5) 0.0016(4)
N1 0.0464(18) 0.0284(16) 0.0441(17) 0.0020(13) 0.0009(14) 0.0036(13)
N2 0.045(2) 0.0270(18) 0.0387(19) 0.0012(12) -0.0060(15) 0.0025(12)
N3 0.059(2) 0.0355(18) 0.0406(18) -0.0025(13) -0.0060(16) 0.0130(14)
F1 0.162(6) 0.070(3) 0.560(19) -0.142(7) -0.139(9) 0.024(4)
F2 0.544(19) 0.064(3) 0.413(15) -0.100(6) 0.353(15) -0.058(6)
F3 0.398(13) 0.049(3) 0.172(6) -0.013(3) 0.020(7) 0.071(4)
F4 0.187(6) 0.097(4) 0.399(11) 0.003(5) -0.222(7) -0.026(4)
F5 0.246(8) 0.147(6) 0.209(7) -0.113(6) 0.009(6) -0.061(6)
F6 0.241(7) 0.162(5) 0.141(4) 0.012(4) -0.029(4) -0.159(6)
F7 0.123(4) 0.097(3) 0.202(5) -0.022(3) -0.030(4) 0.066(3)
F8 0.274(7) 0.116(4) 0.099(3) -0.009(3) 0.047(4) 0.114(5)
F9 0.184(5) 0.052(2) 0.232(7) -0.008(3) 0.086(5) 0.014(3)
C1 0.0459(19) 0.0301(18) 0.0352(17) 0.0011(14) 0.0040(15) 0.0062(15)
C2 0.0349(18) 0.0273(17) 0.049(2) -0.0041(15) 0.0019(16) 0.0008(14)
C3 0.061(3) 0.0314(19) 0.047(2) 0.0055(16) 0.001(2) -0.0019(18)
C4 0.065(3) 0.046(2) 0.047(2) -0.013(2) 0.005(2) -0.005(2)
C5 0.067(3) 0.0265(18) 0.070(3) -0.008(2) 0.008(2) 0.0004(17)
C6 0.073(3) 0.033(2) 0.067(3) 0.012(2) 0.013(2) -0.005(2)
C7 0.063(3) 0.040(2) 0.053(2) -0.0003(18) 0.013(2) -0.0048(19)
C8 0.097(4) 0.033(2) 0.099(4) -0.018(3) 0.019(3) 0.010(3)
C9 0.0383(18) 0.0291(17) 0.0406(19) -0.0020(14) 0.0039(15) 0.0075(14)
C10 0.062(3) 0.039(2) 0.042(2) 0.0004(17) 0.0024(18) -0.0002(18)
C11 0.067(3) 0.036(2) 0.062(3) 0.0034(19) 0.005(2) -0.0005(19)
C12 0.056(3) 0.032(2) 0.070(3) -0.010(2) -0.017(2) 0.001(2)
C13 0.081(3) 0.048(3) 0.046(2) -0.009(2) -0.011(2) 0.007(2)
C14 0.065(3) 0.036(2) 0.0372(19) -0.0015(16) 0.0040(18) -0.0007(18)
C15 0.092(4) 0.053(3) 0.087(4) -0.017(3) -0.029(3) -0.010(3)
C16 0.045(2) 0.037(2) 0.044(2) 0.0029(16) -0.0023(16) 0.0074(16)
C17 0.053(2) 0.042(2) 0.044(2) 0.0066(17) 0.0028(18) 0.0067(18)
C18 0.048(2) 0.057(3) 0.050(2) 0.0031(19) 0.0086(18) 0.0102(19)
C19 0.058(3) 0.044(2) 0.057(3) -0.005(2) 0.003(2) 0.015(2)
C20 0.071(3) 0.052(3) 0.056(3) 0.016(2) 0.004(3) 0.018(3)
C21 0.072(3) 0.045(2) 0.041(2) 0.0023(18) 0.000(2) 0.017(2)
C22 0.104(5) 0.047(3) 0.090(4) 0.002(3) 0.014(4) 0.035(3)
C23 0.034(2) 0.055(2) 0.051(2) 0.005(2) 0.0017(18) 0.0105(17)
C24 0.034(2) 0.055(2) 0.058(2) -0.005(2) -0.0062(18) 0.0058(17)
C25 0.046(3) 0.073(4) 0.047(3) 0.016(3) -0.002(2) 0.009(3)
C26 0.049(2) 0.050(3) 0.072(3) 0.025(2) 0.001(2) 0.0117(19)
C27 0.046(2) 0.037(2) 0.067(3) -0.0032(19) -0.008(2) 0.0175(17)
C28 0.055(3) 0.113(5) 0.073(4) 0.020(3) 0.020(3) 0.014(3)
C29 0.049(3) 0.072(4) 0.119(5) -0.026(4) -0.002(3) -0.006(3)
C30 0.094(5) 0.182(9) 0.040(3) 0.005(4) -0.003(3) 0.026(5)
C31 0.101(5) 0.068(4) 0.160(7) 0.071(5) 0.003(5) 0.003(4)
C32 0.078(4) 0.053(3) 0.111(5) -0.032(3) -0.009(3) 0.026(3)

loop_
_atom_type_symbol
_atom_type_description
_atom_type_scat_dispersion_real
_atom_type_scat_dispersion_imag
_atom_type_scat_source
C C 0.0033 0.0016 'International Tables Vol C Tables 4.2.6.8 and 6.1.1.4'
H H 0.0000 0.0000 'International Tables Vol C Tables 4.2.6.8 and 6.1.1.4'
N N 0.0061 0.0033 'International Tables Vol C Tables 4.2.6.8 and 6.1.1.4'
F F 0.0171 0.0103 'International Tables Vol C Tables 4.2.6.8 and 6.1.1.4'
Cl Cl 0.1484 0.1585 'International Tables Vol C Tables 4.2.6.8 and 6.1.1.4'
Rh Rh -1.1178 0.9187 'International Tables Vol C Tables 4.2.6.8 and 6.1.1.4'

loop_
_geom_angle_atom_site_label_1
_geom_angle_atom_site_label_2
_geom_angle_atom_site_label_3
_geom_angle
N2 Rh1 N1 61.67(12)
N2 Rh1 C23 107.54(18)
N1 Rh1 C23 106.31(17)
N2 Rh1 C26 124.58(17)
N1 Rh1 C26 170.44(16)
C23 Rh1 C26 65.61(18)
N2 Rh1 C27 99.67(16)
N1 Rh1 C27 137.17(17)
C23 Rh1 C27 39.05(18)
C26 Rh1 C27 38.83(19)
N2 Rh1 C25 163.48(19)
N1 Rh1 C25 133.6(2)
C23 Rh1 C25 64.92(19)
C26 Rh1 C25 39.4(2)
C27 Rh1 C25 65.0(2)
N2 Rh1 C24 142.68(18)
N1 Rh1 C24 105.46(16)
C23 Rh1 C24 38.95(18)
C26 Rh1 C24 65.11(18)
C27 Rh1 C24 64.88(17)
C25 Rh1 C24 38.0(2)
N2 Rh1 Cl1 90.46(13)
N1 Rh1 Cl1 87.29(11)
C23 Rh1 Cl1 161.02(13)
C26 Rh1 Cl1 99.45(13)
C27 Rh1 Cl1 133.54(13)
C25 Rh1 Cl1 96.13(15)
C24 Rh1 Cl1 125.33(13)
N2 Rh1 C1 31.25(11)
N1 Rh1 C1 30.72(13)
C23 Rh1 C1 113.01(16)
C26 Rh1 C1 155.78(17)
C27 Rh1 C1 124.26(15)
C25 Rh1 C1 164.28(19)
C24 Rh1 C1 130.40(16)
Cl1 Rh1 C1 85.48(9)
C1 N1 C2 129.1(3)
C1 N1 Rh1 94.1(2)
C2 N1 Rh1 135.8(3)
C1 N2 C9 126.7(4)
C1 N2 Rh1 94.0(3)
C9 N2 Rh1 133.5(3)
C16 N3 C1 126.3(3)
C16 N3 H3 116.9
C1 N3 H3 116.9
N1 C1 N2 109.2(3)
N1 C1 N3 127.6(3)
N2 C1 N3 123.2(4)
N1 C1 Rh1 55.20(18)
N2 C1 Rh1 54.7(2)
N3 C1 Rh1 170.2(3)
C3 C2 C7 119.3(4)
C3 C2 N1 118.0(4)
C7 C2 N1 122.7(4)
C2 C3 C4 120.2(4)
C2 C3 H3A 119.9
C4 C3 H3A 119.9
C5 C4 C3 120.0(4)
C5 C4 H4 120.0
C3 C4 H4 120.0
C4 C5 C6 119.7(4)
C4 C5 C8 119.7(5)
C6 C5 C8 120.6(4)
C7 C6 C5 121.0(4)
C7 C6 H6 119.5
C5 C6 H6 119.5
C6 C7 C2 119.7(4)
C6 C7 H7 120.2
C2 C7 H7 120.2
F2 C8 F1 104.5(9)
F2 C8 F3 106.0(8)
F1 C8 F3 98.0(9)
F2 C8 C5 116.8(6)
F1 C8 C5 115.8(5)
F3 C8 C5 113.7(6)
C10 C9 C14 118.4(4)
C10 C9 N2 119.5(4)
C14 C9 N2 122.0(4)
C11 C10 C9 121.5(4)
C11 C10 H10 119.2
C9 C10 H10 119.2
C12 C11 C10 119.1(4)
C12 C11 H11 120.5
C10 C11 H11 120.5
C13 C12 C11 120.8(4)
C13 C12 C15 119.4(5)
C11 C12 C15 119.8(5)
C12 C13 C14 119.8(4)
C12 C13 H13 120.1
C14 C13 H13 120.1
C9 C14 C13 120.3(4)
C9 C14 H14 119.8
C13 C14 H14 119.8
F4 C15 F6 114.8(8)
F4 C15 F5 97.6(8)
F6 C15 F5 97.4(6)
F4 C15 C12 114.9(5)
F6 C15 C12 116.4(5)
F5 C15 C12 112.5(6)
C17 C16 C21 119.4(4)
C17 C16 N3 122.7(4)
C21 C16 N3 117.9(4)
C18 C17 C16 120.3(4)
C18 C17 H17 119.9
C16 C17 H17 119.9
C17 C18 C19 120.3(4)
C17 C18 H18 119.8
C19 C18 H18 119.8
C20 C19 C18 119.3(4)
C20 C19 C22 119.8(5)
C18 C19 C22 120.8(5)
C19 C20 C21 120.9(4)
C19 C20 H20 119.5
C21 C20 H20 119.5
C20 C21 C16 119.5(4)
C20 C21 H21 120.2
C16 C21 H21 120.2
F8 C22 F7 105.6(6)
F8 C22 F9 108.0(6)
F7 C22 F9 103.1(6)
F8 C22 C19 115.1(5)
F7 C22 C19 111.9(5)
F9 C22 C19 112.3(5)
C27 C23 C24 107.5(4)
C27 C23 C28 127.3(5)
C24 C23 C28 124.9(5)
C27 C23 Rh1 70.9(2)
C24 C23 Rh1 71.3(2)
C28 C23 Rh1 127.5(4)
C25 C24 C23 108.6(4)
C25 C24 C29 126.1(5)
C23 C24 C29 125.2(5)
C25 C24 Rh1 71.0(3)
C23 C24 Rh1 69.7(2)
C29 C24 Rh1 126.8(3)
C24 C25 C26 108.3(5)
C24 C25 C30 125.5(6)
C26 C25 C30 126.1(6)
C24 C25 Rh1 71.0(3)
C26 C25 Rh1 69.8(3)
C30 C25 Rh1 125.1(4)
C27 C26 C25 107.0(4)
C27 C26 C31 126.0(6)
C25 C26 C31 126.9(6)
C27 C26 Rh1 70.7(2)
C25 C26 Rh1 70.8(3)
C31 C26 Rh1 126.6(4)
C26 C27 C23 108.5(4)
C26 C27 C32 126.9(5)
C23 C27 C32 124.6(5)
C26 C27 Rh1 70.5(2)
C23 C27 Rh1 70.1(2)
C32 C27 Rh1 123.9(3)
C23 C28 H28A 109.5
C23 C28 H28B 109.5
H28A C28 H28B 109.5
C23 C28 H28C 109.5
H28A C28 H28C 109.5
H28B C28 H28C 109.5
C24 C29 H29A 109.5
C24 C29 H29B 109.5
H29A C29 H29B 109.5
C24 C29 H29C 109.5
H29A C29 H29C 109.5
H29B C29 H29C 109.5
C25 C30 H30A 109.5
C25 C30 H30B 109.5
H30A C30 H30B 109.5
C25 C30 H30C 109.5
H30A C30 H30C 109.5
H30B C30 H30C 109.5
C26 C31 H31A 109.5
C26 C31 H31B 109.5
H31A C31 H31B 109.5
C26 C31 H31C 109.5
H31A C31 H31C 109.5
H31B C31 H31C 109.5
C27 C32 H32A 109.5
C27 C32 H32B 109.5
H32A C32 H32B 109.5
C27 C32 H32C 109.5
H32A C32 H32C 109.5
H32B C32 H32C 109.5

loop_
_geom_bond_atom_site_label_1
_geom_bond_atom_site_label_2
_geom_bond_distance
Rh1 N2 2.105(4)
Rh1 N1 2.118(3)
Rh1 C23 2.141(4)
Rh1 C26 2.149(4)
Rh1 C27 2.152(4)
Rh1 C25 2.163(5)
Rh1 C24 2.163(4)
Rh1 Cl1 2.4402(13)
Rh1 C1 2.572(4)
N1 C1 1.317(5)
N1 C2 1.405(5)
N2 C1 1.338(4)
N2 C9 1.406(5)
N3 C16 1.397(5)
N3 C1 1.399(5)
N3 H3 0.8600
F1 C8 1.216(9)
F2 C8 1.154(9)
F3 C8 1.262(9)
F4 C15 1.232(8)
F5 C15 1.301(9)
F6 C15 1.270(8)
F7 C22 1.320(8)
F8 C22 1.288(8)
F9 C22 1.322(8)
C2 C3 1.377(6)
C2 C7 1.399(6)
C3 C4 1.401(6)
C3 H3A 0.9300
C4 C5 1.368(6)
C4 H4 0.9300
C5 C6 1.383(7)
C5 C8 1.501(6)
C6 C7 1.374(6)
C6 H6 0.9300
C7 H7 0.9300
C9 C10 1.377(6)
C9 C14 1.386(5)
C10 C11 1.375(6)
C10 H10 0.9300
C11 C12 1.375(7)
C11 H11 0.9300
C12 C13 1.361(7)
C12 C15 1.497(7)
C13 C14 1.387(6)
C13 H13 0.9300
C14 H14 0.9300
C16 C17 1.384(6)
C16 C21 1.390(6)
C17 C18 1.373(6)
C17 H17 0.9300
C18 C19 1.391(6)
C18 H18 0.9300
C19 C20 1.367(7)
C19 C22 1.479(6)
C20 C21 1.385(6)
C20 H20 0.9300
C21 H21 0.9300
C23 C27 1.435(7)
C23 C24 1.435(7)
C23 C28 1.510(8)
C24 C25 1.410(8)
C24 C29 1.469(7)
C25 C26 1.452(8)
C25 C30 1.505(8)
C26 C27 1.430(7)
C26 C31 1.504(7)
C27 C32 1.502(7)
C28 H28A 0.9600
C28 H28B 0.9600
C28 H28C 0.9600
C29 H29A 0.9600
C29 H29B 0.9600
C29 H29C 0.9600
C30 H30A 0.9600
C30 H30B 0.9600
C30 H30C 0.9600
C31 H31A 0.9600
C31 H31B 0.9600
C31 H31C 0.9600
C32 H32A 0.9600
C32 H32B 0.9600
C32 H32C 0.9600

loop_
_geom_torsion_atom_site_label_1
_geom_torsion_atom_site_label_2
_geom_torsion_atom_site_label_3
_geom_torsion_atom_site_label_4
_geom_torsion
N2 Rh1 N1 C1 -6.3(2)
C23 Rh1 N1 C1 -107.8(3)
C26 Rh1 N1 C1 -139.2(10)
C27 Rh1 N1 C1 -78.8(3)
C25 Rh1 N1 C1 -178.4(3)
C24 Rh1 N1 C1 -148.3(3)
Cl1 Rh1 N1 C1 85.7(2)
N2 Rh1 N1 C2 -174.8(5)
C23 Rh1 N1 C2 83.8(4)
C26 Rh1 N1 C2 52.3(12)
C27 Rh1 N1 C2 112.7(4)
C25 Rh1 N1 C2 13.1(5)
C24 Rh1 N1 C2 43.2(4)
Cl1 Rh1 N1 C2 -82.8(4)
C1 Rh1 N1 C2 -168.5(6)
N1 Rh1 N2 C1 6.2(2)
C23 Rh1 N2 C1 105.6(3)
C26 Rh1 N2 C1 177.7(3)
C27 Rh1 N2 C1 145.1(3)
C25 Rh1 N2 C1 165.8(6)
C24 Rh1 N2 C1 84.2(4)
Cl1 Rh1 N2 C1 -80.5(3)
N1 Rh1 N2 C9 159.3(5)
C23 Rh1 N2 C9 -101.3(4)
C26 Rh1 N2 C9 -29.2(5)
C27 Rh1 N2 C9 -61.8(4)
C25 Rh1 N2 C9 -41.1(11)
C24 Rh1 N2 C9 -122.7(4)
Cl1 Rh1 N2 C9 72.6(4)
C1 Rh1 N2 C9 153.1(6)
C2 N1 C1 N2 178.9(4)
Rh1 N1 C1 N2 9.2(4)
C2 N1 C1 N3 1.4(7)
Rh1 N1 C1 N3 -168.3(4)
C2 N1 C1 Rh1 169.7(5)
C9 N2 C1 N1 -165.1(4)
Rh1 N2 C1 N1 -9.3(4)
C9 N2 C1 N3 12.5(7)
Rh1 N2 C1 N3 168.4(3)
C9 N2 C1 Rh1 -155.8(6)
C16 N3 C1 N1 31.6(7)
C16 N3 C1 N2 -145.6(4)
C16 N3 C1 Rh1 -71.1(17)
N2 Rh1 C1 N1 169.3(4)
C23 Rh1 C1 N1 83.2(3)
C26 Rh1 C1 N1 164.7(4)
C27 Rh1 C1 N1 126.2(3)
C25 Rh1 C1 N1 4.2(7)
C24 Rh1 C1 N1 41.7(3)
Cl1 Rh1 C1 N1 -92.3(2)
N1 Rh1 C1 N2 -169.3(4)
C23 Rh1 C1 N2 -86.1(3)
C26 Rh1 C1 N2 -4.6(5)
C27 Rh1 C1 N2 -43.1(3)
C25 Rh1 C1 N2 -165.1(7)
C24 Rh1 C1 N2 -127.6(3)
Cl1 Rh1 C1 N2 98.4(3)
N2 Rh1 C1 N3 -81.0(16)
N1 Rh1 C1 N3 109.7(17)
C23 Rh1 C1 N3 -167.1(16)
C26 Rh1 C1 N3 -85.7(16)
C27 Rh1 C1 N3 -124.1(16)
C25 Rh1 C1 N3 113.9(16)
C24 Rh1 C1 N3 151.3(16)
Cl1 Rh1 C1 N3 17.4(16)
C1 N1 C2 C3 -136.1(5)
Rh1 N1 C2 C3 29.0(6)
C1 N1 C2 C7 44.4(7)
Rh1 N1 C2 C7 -150.5(4)
C7 C2 C3 C4 -4.7(7)
N1 C2 C3 C4 175.8(4)
C2 C3 C4 C5 1.2(7)
C3 C4 C5 C6 2.0(7)
C3 C4 C5 C8 -178.5(5)
C4 C5 C6 C7 -1.5(8)
C8 C5 C6 C7 179.0(5)
C5 C6 C7 C2 -2.1(7)
C3 C2 C7 C6 5.2(7)
N1 C2 C7 C6 -175.4(4)
C4 C5 C8 F2 36.4(13)
C6 C5 C8 F2 -144.2(11)
C4 C5 C8 F1 -87.3(10)
C6 C5 C8 F1 92.1(10)
C4 C5 C8 F3 160.3(7)
C6 C5 C8 F3 -20.2(9)
C1 N2 C9 C10 128.2(5)
Rh1 N2 C9 C10 -17.6(6)
C1 N2 C9 C14 -55.9(6)
Rh1 N2 C9 C14 158.3(3)
C14 C9 C10 C11 2.0(6)
N2 C9 C10 C11 178.1(4)
C9 C10 C11 C12 0.3(7)
C10 C11 C12 C13 -2.8(8)
C10 C11 C12 C15 177.1(5)
C11 C12 C13 C14 2.9(8)
C15 C12 C13 C14 -177.0(5)
C10 C9 C14 C13 -2.0(6)
N2 C9 C14 C13 -177.9(4)
C12 C13 C14 C9 -0.5(7)
C13 C12 C15 F4 45.9(11)
C11 C12 C15 F4 -134.0(9)
C13 C12 C15 F6 -175.7(7)
C11 C12 C15 F6 4.3(10)
C13 C12 C15 F5 -64.5(8)
C11 C12 C15 F5 115.5(8)
C1 N3 C16 C17 31.0(7)
C1 N3 C16 C21 -149.6(4)
C21 C16 C17 C18 5.3(7)
N3 C16 C17 C18 -175.3(4)
C16 C17 C18 C19 -2.4(7)
C17 C18 C19 C20 -1.7(8)
C17 C18 C19 C22 176.9(5)
C18 C19 C20 C21 2.8(8)
C22 C19 C20 C21 -175.8(6)
C19 C20 C21 C16 0.1(8)
C17 C16 C21 C20 -4.2(7)
N3 C16 C21 C20 176.4(4)
C20 C19 C22 F8 178.5(7)
C18 C19 C22 F8 -0.1(9)
C20 C19 C22 F7 -61.0(8)
C18 C19 C22 F7 120.4(6)
C20 C19 C22 F9 54.4(8)
C18 C19 C22 F9 -124.2(6)
N2 Rh1 C23 C27 83.7(3)
N1 Rh1 C23 C27 148.5(3)
C26 Rh1 C23 C27 -37.0(3)
C25 Rh1 C23 C27 -80.5(3)
C24 Rh1 C23 C27 -117.0(4)
Cl1 Rh1 C23 C27 -77.2(5)
C1 Rh1 C23 C27 116.6(3)
N2 Rh1 C23 C24 -159.4(2)
N1 Rh1 C23 C24 -94.6(3)
C26 Rh1 C23 C24 80.0(3)
C27 Rh1 C23 C24 117.0(4)
C25 Rh1 C23 C24 36.4(3)
Cl1 Rh1 C23 C24 39.8(6)
C1 Rh1 C23 C24 -126.5(3)
N2 Rh1 C23 C28 -39.2(5)
N1 Rh1 C23 C28 25.6(5)
C26 Rh1 C23 C28 -159.9(5)
C27 Rh1 C23 C28 -122.9(6)
C25 Rh1 C23 C28 156.6(6)
C24 Rh1 C23 C28 120.2(6)
Cl1 Rh1 C23 C28 160.0(4)
C1 Rh1 C23 C28 -6.3(5)
C27 C23 C24 C25 1.4(5)
C28 C23 C24 C25 176.2(5)
Rh1 C23 C24 C25 -60.6(3)
C27 C23 C24 C29 -176.7(4)
C28 C23 C24 C29 -1.9(7)
Rh1 C23 C24 C29 121.3(5)
C27 C23 C24 Rh1 62.0(3)
C28 C23 C24 Rh1 -123.2(5)
N2 Rh1 C24 C25 152.8(3)
N1 Rh1 C24 C25 -143.9(3)
C23 Rh1 C24 C25 119.2(4)
C26 Rh1 C24 C25 37.8(3)
C27 Rh1 C24 C25 80.8(4)
Cl1 Rh1 C24 C25 -46.1(4)
C1 Rh1 C24 C25 -164.5(3)
N2 Rh1 C24 C23 33.7(4)
N1 Rh1 C24 C23 97.0(3)
C26 Rh1 C24 C23 -81.4(3)
C27 Rh1 C24 C23 -38.3(3)
C25 Rh1 C24 C23 -119.2(4)
Cl1 Rh1 C24 C23 -165.2(2)
C1 Rh1 C24 C23 76.3(3)
N2 Rh1 C24 C29 -85.8(6)
N1 Rh1 C24 C29 -22.5(5)
C23 Rh1 C24 C29 -119.4(6)
C26 Rh1 C24 C29 159.2(6)
C27 Rh1 C24 C29 -157.8(6)
C25 Rh1 C24 C29 121.4(6)
Cl1 Rh1 C24 C29 75.4(5)
C1 Rh1 C24 C29 -43.1(6)
C23 C24 C25 C26 -0.3(5)
C29 C24 C25 C26 177.8(4)
Rh1 C24 C25 C26 -60.1(3)
C23 C24 C25 C30 179.9(5)
C29 C24 C25 C30 -2.0(8)
Rh1 C24 C25 C30 120.1(6)
C23 C24 C25 Rh1 59.8(3)
C29 C24 C25 Rh1 -122.1(5)
N2 Rh1 C25 C24 -103.2(8)
N1 Rh1 C25 C24 51.7(4)
C23 Rh1 C25 C24 -37.3(3)
C26 Rh1 C25 C24 -118.8(4)
C27 Rh1 C25 C24 -80.6(3)
Cl1 Rh1 C25 C24 143.8(3)
C1 Rh1 C25 C24 48.7(8)
N2 Rh1 C25 C26 15.5(9)
N1 Rh1 C25 C26 170.5(3)
C23 Rh1 C25 C26 81.5(3)
C27 Rh1 C25 C26 38.2(3)
C24 Rh1 C25 C26 118.8(4)
Cl1 Rh1 C25 C26 -97.4(3)
C1 Rh1 C25 C26 167.5(5)
N2 Rh1 C25 C30 136.2(7)
N1 Rh1 C25 C30 -68.9(7)
C23 Rh1 C25 C30 -157.9(7)
C26 Rh1 C25 C30 120.6(7)
C27 Rh1 C25 C30 158.8(7)
C24 Rh1 C25 C30 -120.6(8)
Cl1 Rh1 C25 C30 23.2(6)
C1 Rh1 C25 C30 -71.9(9)
C24 C25 C26 C27 -1.0(5)
C30 C25 C26 C27 178.8(5)
Rh1 C25 C26 C27 -61.8(3)
C24 C25 C26 C31 -177.3(5)
C30 C25 C26 C31 2.5(9)
Rh1 C25 C26 C31 121.9(5)
C24 C25 C26 Rh1 60.8(3)
C30 C25 C26 Rh1 -119.4(6)
N2 Rh1 C26 C27 -57.9(3)
N1 Rh1 C26 C27 70.5(11)
C23 Rh1 C26 C27 37.2(3)
C25 Rh1 C26 C27 116.8(4)
C24 Rh1 C26 C27 80.2(3)
Cl1 Rh1 C26 C27 -155.1(2)
C1 Rh1 C26 C27 -55.0(5)
N2 Rh1 C26 C25 -174.7(3)
N1 Rh1 C26 C25 -46.2(12)
C23 Rh1 C26 C25 -79.6(3)
C27 Rh1 C26 C25 -116.8(4)
C24 Rh1 C26 C25 -36.5(3)
Cl1 Rh1 C26 C25 88.2(3)
C1 Rh1 C26 C25 -171.8(3)
N2 Rh1 C26 C31 63.1(6)
N1 Rh1 C26 C31 -168.4(9)
C23 Rh1 C26 C31 158.2(7)
C27 Rh1 C26 C31 121.0(7)
C25 Rh1 C26 C31 -122.2(7)
C24 Rh1 C26 C31 -158.7(7)
Cl1 Rh1 C26 C31 -34.1(6)
C1 Rh1 C26 C31 66.0(8)
C25 C26 C27 C23 1.9(5)
C31 C26 C27 C23 178.2(5)
Rh1 C26 C27 C23 -60.0(3)
C25 C26 C27 C32 -179.8(4)
C31 C26 C27 C32 -3.4(8)
Rh1 C26 C27 C32 118.3(4)
C25 C26 C27 Rh1 61.9(3)
C31 C26 C27 Rh1 -121.8(5)
C24 C23 C27 C26 -2.0(5)
C28 C23 C27 C26 -176.6(4)
Rh1 C23 C27 C26 60.3(3)
C24 C23 C27 C32 179.5(4)
C28 C23 C27 C32 4.9(7)
Rh1 C23 C27 C32 -118.1(4)
C24 C23 C27 Rh1 -62.3(3)
C28 C23 C27 Rh1 123.1(5)
N2 Rh1 C27 C26 134.9(3)
N1 Rh1 C27 C26 -166.7(3)
C23 Rh1 C27 C26 -119.1(4)
C25 Rh1 C27 C26 -38.7(3)
C24 Rh1 C27 C26 -80.9(3)
Cl1 Rh1 C27 C26 35.0(3)
C1 Rh1 C27 C26 156.0(3)
N2 Rh1 C27 C23 -106.0(3)
N1 Rh1 C27 C23 -47.6(3)
C26 Rh1 C27 C23 119.1(4)
C25 Rh1 C27 C23 80.4(3)
C24 Rh1 C27 C23 38.2(3)
Cl1 Rh1 C27 C23 154.1(2)
C1 Rh1 C27 C23 -84.9(3)
N2 Rh1 C27 C32 13.0(5)
N1 Rh1 C27 C32 71.4(5)
C23 Rh1 C27 C32 119.0(6)
C26 Rh1 C27 C32 -122.0(6)
C25 Rh1 C27 C32 -160.6(5)
C24 Rh1 C27 C32 157.2(5)
Cl1 Rh1 C27 C32 -87.0(5)
C1 Rh1 C27 C32 34.1(5)
